data_1565340
loop_
_publ_author_name
'Shen, Chong'
'Cheng, Xiang'
'Wei, Liang'
'Wang, Ruo-Qing'
'Wang, Chun-Jiang'

_publ_section_title
;
 Stereodivergent Synthesis via Iridium-Catalyzed Asymmetric Double Allylic
 Alkylation of Cyanoacetate
;
_journal_name_full 'Chemical Science'
_journal_paper_doi 10.1039/D1SC06115A
_journal_year 2021
_chemical_absolute_configuration ad
_chemical_formula_moiety 'C21 H14 Cl4 I N O2'
_chemical_formula_sum 'C21 H14 Cl4 I N O2'
_chemical_formula_weight 581.03
_space_group_crystal_system triclinic
_space_group_IT_number 1
_space_group_name_Hall 'P 1'
_space_group_name_H-M_alt 'P 1'
_atom_sites_solution_hydrogens geom
_atom_sites_solution_primary dual
_audit_creation_date 2021-02-25
_audit_creation_method
;
Olex2 1.2
(compiled 2018.05.29 svn.r3508 for OlexSys, GUI svn.r5506)
;
_audit_update_record
;
2021-07-14 deposited with the CCDC.	2021-11-19 downloaded from the CCDC.
;
_cell_angle_alpha 87.954(3)
_cell_angle_beta 80.589(3)
_cell_angle_gamma 89.897(3)
_cell_formula_units_Z 2
_cell_length_a 8.2099(3)
_cell_length_b 11.6051(4)
_cell_length_c 12.1577(5)
_cell_measurement_reflns_used 15814
_cell_measurement_temperature 296.64(19)
_cell_measurement_theta_max 71.0010
_cell_measurement_theta_min 3.6270
_cell_volume 1142.02(7)
_computing_cell_refinement 'CrysAlisPro 1.171.39.46 (Rigaku Oxford Diffraction, 2018)'
_computing_data_collection 'CrysAlisPro 1.171.39.46 (Rigaku Oxford Diffraction, 2018)'
_computing_data_reduction 'CrysAlisPro 1.171.39.46 (Rigaku Oxford Diffraction, 2018)'
_computing_molecular_graphics 'Olex2 (Dolomanov et al., 2009)'
_computing_publication_material 'Olex2 (Dolomanov et al., 2009)'
_computing_structure_refinement 'XL (Sheldrick, 2008)'
_computing_structure_solution 'ShelXT (Sheldrick, 2015)'
_diffrn_ambient_environment air
_diffrn_ambient_temperature 296.64(19)
_diffrn_detector 'Hybrid Pixel Counting (HPC) detector'
_diffrn_detector_area_resol_mean 28.5714
_diffrn_detector_type 'Rigaku HyPix-6000HE'
_diffrn_measured_fraction_theta_full 0.993
_diffrn_measured_fraction_theta_max 0.993
_diffrn_measurement_details
;
List of Runs (angles in degrees, time in seconds):

  # Type    Start    End  Width  t~exp~   \w     \q     \k     \f   Frames
#--------------------------------------------------------------------------
  1  \w    -33.00  94.00   0.50    0.50    --    5.00  76.00 150.00  254
  2  \w    -84.00  42.00   0.50    0.50    --    5.00 -37.00  30.00  252
  3  \w    -32.00  94.00   0.50    0.50    --    5.00  37.00 -30.00  252
  4  \w   -136.00  -8.00   0.50    0.50    --  -46.70 -76.00 -30.00  256
  5  \w   -136.00  -8.00   0.50    0.50    --  -46.70 -76.00-150.00  256
  6  \w   -136.00  -8.00   0.50    0.50    --  -46.70 -76.00 -90.00  256
  7  \w   -136.00  -8.00   0.50    0.50    --  -46.70 -76.00  60.00  256
  8  \w   -136.00 -13.00   0.50    0.50    --  -46.70 -57.00  90.00  246
  9  \w    -80.00  43.00   0.50    0.50    --  -46.70  57.00-120.00  246
 10  \w   -187.00 -61.00   0.50    0.50    --  -97.30 -69.00 112.65  252
 11  \w   -187.00 -59.00   0.50    0.50    --  -97.30 -76.00  74.62  256
 12  \w   -187.00 -59.00   0.50    0.50    --  -97.30 -74.00 148.90  256
 13  \w   -187.00 -59.00   0.50    0.50    --  -97.30 -75.00 -53.72  256
 14  \w   -187.00 -60.00   0.50    0.50    --  -97.30 -72.00-147.21  254
 15  \w   -187.00 -60.00   0.50    0.50    --  -97.30 -73.00-111.00  254
 16  \w   -187.00 -59.00   0.50    0.50    --  -97.30 -74.00 160.03  256
 17  \w   -136.00  -8.00   0.50    0.50    --  -97.30  76.00-120.00  256
 18  \w   -136.00  -8.00   0.50    0.50    --  -97.30  76.00-180.00  256
 19  \w   -136.00  -8.00   0.50    0.50    --  -97.30  76.00 -30.00  256
 20  \w   -136.00  -8.00   0.50    0.50    --  -97.30  76.00  30.00  256
 21  \w   -187.00 -60.00   0.50    0.50    --  -97.30 -73.00   8.34  254
 22  \w   -187.00 -59.00   0.50    0.50    --  -97.30 -76.00-180.00  256
 23  \w   -187.00 -59.00   0.50    0.50    --  -97.30 -76.00  51.47  256
 24  \w   -187.00 -59.00   0.50    0.50    --  -97.30 -76.00 -60.00  256
 25  \w   -187.00 -62.00   0.50    0.50    --  -97.30 -68.00 -92.67  250
 26  \w   -187.00 -59.00   0.50    0.50    --  -97.30 -76.00-120.00  256
 27  \w   -187.00 -59.00   0.50    0.50    --  -97.30 -75.00  33.69  256
 28  \w   -187.00 -62.00   0.50    0.50    --  -97.30 -68.00  95.03  250
 29  \w   -187.00 -59.00   0.50    0.50    --  -97.30 -76.00 -90.00  256
 30  \w   -187.00 -59.00   0.50    0.50    --  -97.30 -76.00  90.00  256
 31  \w   -187.00 -59.00   0.50    0.50    --  -97.30 -76.00 -15.15  256
 32  \w   -187.00 -63.00   0.50    0.50    --  -97.30 -62.00 176.58  248
 33  \w   -136.00  -8.00   0.50    0.50    --  -97.30  76.00  90.00  256
 34  \w   -187.00 -59.00   0.50    0.50    --  -97.30 -76.00 -35.12  256
 35  \w   -136.00  -8.00   0.50    0.50    --  -46.70 -76.00-180.00  256
 36  \w   -136.00  43.00   0.50    0.50    --  -46.70   0.00-180.00  358
 37  \w   -136.00  43.00   0.50    0.50    --  -46.70   0.00-150.00  358
 38  \w   -136.00   3.00   0.50    0.50    --  -46.70   0.00-120.00  278
 39  \w   -136.00 -13.00   0.50    0.50    --  -46.70 -57.00 -60.00  246
;
_diffrn_measurement_device 'AFC12 (Right): Kappa 3 circle'
_diffrn_measurement_device_type 'Rigaku XtaLAB P200'
_diffrn_measurement_method 'profile data from \w-scans and \phi-scans'
_diffrn_measurement_specimen_support 'Mitegen 50um'
_diffrn_orient_matrix_type 'CrysAlisPro convention (1999,Acta A55,543-557)'
_diffrn_orient_matrix_UB_11 -0.0201039000
_diffrn_orient_matrix_UB_12 -0.1281241000
_diffrn_orient_matrix_UB_13 -0.0242738000
_diffrn_orient_matrix_UB_21 -0.0381454000
_diffrn_orient_matrix_UB_22 -0.0292280000
_diffrn_orient_matrix_UB_23 0.1262016000
_diffrn_orient_matrix_UB_31 -0.1852568000
_diffrn_orient_matrix_UB_32 0.0193635000
_diffrn_orient_matrix_UB_33 -0.0017680000
_diffrn_radiation_collimation 0.3
_diffrn_radiation_monochromator 'VariMax VHF'
_diffrn_radiation_probe x-ray
_diffrn_radiation_type CuK\a
_diffrn_radiation_wavelength 1.54184
_diffrn_reflns_av_R_equivalents 0.1302
_diffrn_reflns_av_unetI/netI 0.0556
_diffrn_reflns_Laue_measured_fraction_full 0.993
_diffrn_reflns_Laue_measured_fraction_max 0.993
_diffrn_reflns_limit_h_max 9
_diffrn_reflns_limit_h_min -9
_diffrn_reflns_limit_k_max 13
_diffrn_reflns_limit_k_min -13
_diffrn_reflns_limit_l_max 14
_diffrn_reflns_limit_l_min -14
_diffrn_reflns_number 35246
_diffrn_reflns_point_group_measured_fraction_full 0.972
_diffrn_reflns_point_group_measured_fraction_max 0.972
_diffrn_reflns_theta_full 64.983
_diffrn_reflns_theta_max 64.983
_diffrn_reflns_theta_min 3.688
_diffrn_source 'Rotating Anode'
_diffrn_source_current 30.0
_diffrn_source_power 1.2
_diffrn_source_target Cu
_diffrn_source_type 'Rigaku MicroMax-007HF'
_diffrn_source_voltage 40.0
_exptl_absorpt_coefficient_mu 15.471
_exptl_absorpt_correction_T_max 1.00000
_exptl_absorpt_correction_T_min 0.34370
_exptl_absorpt_correction_type multi-scan
_exptl_absorpt_process_details
;
CrysAlisPro 1.171.39.46 (Rigaku Oxford Diffraction, 2018)
Empirical absorption correction using spherical harmonics,
 implemented in SCALE3 ABSPACK scaling algorithm.
;
_exptl_crystal_colour colourless
_exptl_crystal_colour_primary colourless
_exptl_crystal_density_diffrn 1.690
_exptl_crystal_description plate
_exptl_crystal_F_000 568
_exptl_crystal_size_max 0.04
_exptl_crystal_size_mid 0.04
_exptl_crystal_size_min 0.02
_refine_diff_density_max 0.982
_refine_diff_density_min -0.723
_refine_diff_density_rms 0.150
_refine_ls_abs_structure_details
;
 Classical Flack method preferred over Parsons because s.u. lower.
;
_refine_ls_abs_structure_Flack 0.001(8)
_refine_ls_extinction_method none
_refine_ls_goodness_of_fit_ref 1.088
_refine_ls_hydrogen_treatment constr
_refine_ls_matrix_type full
_refine_ls_number_parameters 523
_refine_ls_number_reflns 7558
_refine_ls_number_restraints 3
_refine_ls_restrained_S_all 1.087
_refine_ls_R_factor_all 0.0765
_refine_ls_R_factor_gt 0.0738
_refine_ls_shift/su_max 0.000
_refine_ls_shift/su_mean 0.000
_refine_ls_structure_factor_coef Fsqd
_refine_ls_weighting_details 'w=1/[\s^2^(Fo^2^)+(0.1592P)^2^] where P=(Fo^2^+2Fc^2^)/3'
_refine_ls_weighting_scheme calc
_refine_ls_wR_factor_gt 0.2029
_refine_ls_wR_factor_ref 0.2072
_reflns_Friedel_coverage 0.958
_reflns_Friedel_fraction_full 0.951
_reflns_Friedel_fraction_max 0.951
_reflns_number_gt 6921
_reflns_number_total 7558
_reflns_threshold_expression 'I > 2\s(I)'
_cod_data_source_file d1sc06115a2.cif
_cod_data_source_block wcj-cx-15-72-20210223-rt
_cod_database_code 1565340
_shelx_shelxl_version_number 2014/7
_chemical_oxdiff_formula 'C H N O Cl'
_shelx_space_group_comment
;
The symmetry employed for this shelxl refinement is uniquely defined
by the following loop, which should always be used as a source of
symmetry information in preference to the above space-group names.
They are only intended as comments.
;
_shelx_estimated_absorpt_t_max 0.747
_shelx_estimated_absorpt_t_min 0.577
_reflns_odcompleteness_completeness 99.93
_reflns_odcompleteness_iscentric 1
_reflns_odcompleteness_theta 39.93
_olex2_refinement_description
;
1. Fixed Uiso
 At 1.2 times of:
  All C(H) groups, All C(H,H) groups
2.a Ternary CH refined with riding coordinates:
 C33(H33), C13(H13), C32(H32), C28(H28), C7(H7), C12(H12)
2.b Secondary CH2 refined with riding coordinates:
 C36(H36A,H36B), C15(H15A,H15B)
2.c Aromatic/amide H refined with riding coordinates:
 C2(H2), C6(H6), C4(H4), C27(H27), C42(H42), C38(H38), C40(H40), C8(H8),
 C21(H21), C29(H29), C17(H17), C25(H25), C19(H19), C23(H23)
2.d X=CH2 refined with riding coordinates:
 C9(H9A,H9B), C30(H30A,H30B)
;
_olex2_submission_special_instructions 'No special instructions were received'
_oxdiff_exptl_absorpt_empirical_details
;
Empirical correction (ABSPACK) includes:
- Absorption correction using spherical harmonics
- Frame scaling
;
_oxdiff_exptl_absorpt_empirical_full_max 2.937
_oxdiff_exptl_absorpt_empirical_full_min 0.345

loop_
_space_group_symop_operation_xyz
'x, y, z'

loop_
_atom_site_label
_atom_site_type_symbol
_atom_site_fract_x
_atom_site_fract_y
_atom_site_fract_z
_atom_site_U_iso_or_equiv
_atom_site_adp_type
_atom_site_occupancy
_atom_site_site_symmetry_order
_atom_site_calc_flag
_atom_site_refinement_flags_posn
_atom_site_refinement_flags_adp
_atom_site_refinement_flags_occupancy
_atom_site_disorder_assembly
_atom_site_disorder_group
I1 I 0.33465(10) 0.58369(7) 0.14829(7) 0.0864(3) Uani 1 1 d . . . . .
I2 I 0.67748(12) 0.41912(8) 0.86127(8) 0.0927(4) Uani 1 1 d . . . . .
Cl4 Cl 0.2092(7) 0.6390(3) 0.8121(4) 0.1021(13) Uani 1 1 d . . . . .
Cl3 Cl 0.1717(6) 0.2039(4) 0.9797(3) 0.0927(12) Uani 1 1 d . . . . .
Cl7 Cl 1.1576(5) 0.9280(3) 0.7936(4) 0.0942(11) Uani 1 1 d . . . . .
Cl6 Cl 0.8530(7) 0.7856(4) 0.0179(3) 0.1049(14) Uani 1 1 d . . . . .
Cl5 Cl 0.8701(7) 0.3545(4) 0.1898(5) 0.1065(14) Uani 1 1 d . . . . .
Cl2 Cl 0.7848(6) 0.0667(5) 0.1782(6) 0.1224(19) Uani 1 1 d . . . . .
Cl8 Cl 0.5464(7) 1.1005(5) 0.8701(5) 0.1195(17) Uani 1 1 d . . . . .
Cl1 Cl 0.1955(8) -0.0981(5) 0.1255(6) 0.1221(18) Uani 1 1 d . . . . .
C31 C 0.7551(15) 0.7281(12) 0.5151(10) 0.062(3) Uani 1 1 d . . . . .
O3 O 1.0016(12) 0.6028(11) 0.4687(9) 0.083(3) Uani 1 1 d . . . . .
C22 C 0.8199(19) 0.6907(13) 0.1310(11) 0.070(3) Uani 1 1 d . . . . .
O2 O 0.4936(12) 0.3861(11) 0.5319(8) 0.079(2) Uani 1 1 d . . . . .
C36 C 0.678(2) 0.5982(13) 0.8073(13) 0.073(3) Uani 1 1 d . . . . .
H36A H 0.5827 0.6363 0.8482 0.087 Uiso 1 1 calc R . . . .
H36B H 0.7765 0.6356 0.8232 0.087 Uiso 1 1 calc R . . . .
O1 O 0.3834(13) 0.4321(9) 0.3819(7) 0.075(2) Uani 1 1 d . . . . .
O4 O 0.8227(12) 0.5646(8) 0.6220(8) 0.073(2) Uani 1 1 d . . . . .
C16 C 0.3264(16) 0.1658(11) 0.2917(10) 0.062(3) Uani 1 1 d . . . . .
C18 C 0.310(2) -0.0009(12) 0.1833(12) 0.074(3) Uani 1 1 d . . . . .
C2 C 0.190(2) 0.4173(15) 0.8851(11) 0.072(3) Uani 1 1 d . . . . .
H2 H 0.2057 0.4434 0.9541 0.087 Uiso 1 1 calc R . . . .
C6 C 0.1514(17) 0.2602(11) 0.7657(9) 0.067(3) Uani 1 1 d . . . . .
H6 H 0.1439 0.1814 0.7560 0.080 Uiso 1 1 calc R . . . .
C34 C 0.8781(16) 0.6235(13) 0.5298(10) 0.068(3) Uani 1 1 d . . . . .
C11 C 0.3978(16) 0.3660(11) 0.4726(9) 0.065(3) Uani 1 1 d . . . . .
C41 C 0.9517(17) 0.9209(11) 0.7764(10) 0.067(3) Uani 1 1 d . . . . .
C4 C 0.1656(16) 0.4549(11) 0.6920(10) 0.066(3) Uani 1 1 d . . . . .
H4 H 0.1659 0.5083 0.6330 0.079 Uiso 1 1 calc R . . . .
C24 C 0.8232(17) 0.4977(12) 0.2088(13) 0.069(3) Uani 1 1 d . . . . .
C33 C 0.6728(18) 0.6095(14) 0.6854(11) 0.075(3) Uani 1 1 d . . . . .
H33 H 0.5782 0.5657 0.6690 0.090 Uiso 1 1 calc R . . . .
C13 C 0.2325(15) 0.2599(11) 0.3621(9) 0.062(2) Uani 1 1 d . . . . .
H13 H 0.1141 0.2443 0.3679 0.074 Uiso 1 1 calc R . . . .
C32 C 0.6630(16) 0.7372(12) 0.6384(9) 0.064(3) Uani 1 1 d . . . . .
H32 H 0.5469 0.7557 0.6365 0.076 Uiso 1 1 calc R . . . .
C28 C 0.6303(14) 0.6873(11) 0.4375(9) 0.061(2) Uani 1 1 d . . . . .
H28 H 0.5704 0.6202 0.4752 0.073 Uiso 1 1 calc R . . . .
C27 C 0.7489(17) 0.7288(11) 0.2339(10) 0.066(3) Uani 1 1 d . . . . .
H27 H 0.7234 0.8064 0.2426 0.080 Uiso 1 1 calc R . . . .
C35 C 0.8500(19) 0.8275(14) 0.4685(11) 0.076(3) Uani 1 1 d . . . . .
C42 C 0.8995(17) 0.8345(11) 0.7146(10) 0.066(3) Uani 1 1 d . . . . .
H42 H 0.9745 0.7811 0.6810 0.079 Uiso 1 1 calc R . . . .
C37 C 0.7343(15) 0.8283(10) 0.7032(10) 0.058(2) Uani 1 1 d . . . . .
C5 C 0.1435(15) 0.3392(10) 0.6756(9) 0.058(2) Uani 1 1 d . . . . .
N1 N 0.397(2) 0.0793(14) 0.5587(12) 0.102(5) Uani 1 1 d . . . . .
C38 C 0.6281(18) 0.9124(13) 0.7499(11) 0.073(3) Uani 1 1 d . . . . .
H38 H 0.5177 0.9101 0.7413 0.088 Uiso 1 1 calc R . . . .
C26 C 0.7148(15) 0.6500(10) 0.3262(9) 0.062(2) Uani 1 1 d . . . . .
C7 C 0.1069(15) 0.3012(12) 0.5638(9) 0.062(3) Uani 1 1 d . . . . .
H7 H 0.0595 0.3676 0.5284 0.074 Uiso 1 1 calc R . . . .
C20 C 0.5718(19) 0.0757(12) 0.2079(14) 0.077(3) Uani 1 1 d . . . . .
C3 C 0.1870(19) 0.4919(12) 0.7951(14) 0.072(3) Uani 1 1 d . . . . .
C40 C 0.8474(19) 1.0035(11) 0.8252(11) 0.072(3) Uani 1 1 d . . . . .
H40 H 0.8848 1.0600 0.8676 0.087 Uiso 1 1 calc R . . . .
C8 C -0.0174(16) 0.2045(13) 0.5740(11) 0.072(3) Uani 1 1 d . . . . .
H8 H 0.0170 0.1303 0.5902 0.086 Uiso 1 1 calc R . . . .
C9 C -0.171(2) 0.220(2) 0.5610(19) 0.108(6) Uani 1 1 d . . . . .
H9A H -0.2087 0.2930 0.5448 0.130 Uiso 1 1 calc R . . . .
H9B H -0.2434 0.1570 0.5682 0.130 Uiso 1 1 calc R . . . .
C21 C 0.4967(18) 0.1607(12) 0.2712(12) 0.071(3) Uani 1 1 d . . . . .
H21 H 0.5594 0.2150 0.3004 0.086 Uiso 1 1 calc R . . . .
C29 C 0.5050(19) 0.7826(15) 0.4309(12) 0.077(4) Uani 1 1 d . . . . .
H29 H 0.5452 0.8573 0.4154 0.093 Uiso 1 1 calc R . . . .
C17 C 0.2338(17) 0.0879(12) 0.2488(11) 0.069(3) Uani 1 1 d . . . . .
H17 H 0.1193 0.0931 0.2626 0.082 Uiso 1 1 calc R . . . .
N2 N 0.918(2) 0.9068(16) 0.4316(13) 0.104(4) Uani 1 1 d . . . . .
C12 C 0.2640(16) 0.3858(10) 0.3193(9) 0.062(3) Uani 1 1 d . . . . .
H12 H 0.1608 0.4288 0.3370 0.074 Uiso 1 1 calc R . . . .
C25 C 0.7544(18) 0.5336(12) 0.3109(11) 0.071(3) Uani 1 1 d . . . . .
H25 H 0.7335 0.4808 0.3709 0.085 Uiso 1 1 calc R . . . .
C19 C 0.483(2) -0.0058(13) 0.1587(12) 0.080(4) Uani 1 1 d . . . . .
H19 H 0.5358 -0.0606 0.1118 0.096 Uiso 1 1 calc R . . . .
C14 C 0.3445(18) 0.1607(13) 0.5257(11) 0.073(3) Uani 1 1 d . . . . .
C39 C 0.683(2) 1.0000(15) 0.8091(12) 0.081(4) Uani 1 1 d . . . . .
C23 C 0.8577(19) 0.5761(16) 0.1155(13) 0.078(4) Uani 1 1 d . . . . .
H23 H 0.9045 0.5507 0.0457 0.094 Uiso 1 1 calc R . . . .
C30 C 0.348(2) 0.768(2) 0.4450(19) 0.110(6) Uani 1 1 d . . . . .
H30A H 0.3029 0.6949 0.4606 0.132 Uiso 1 1 calc R . . . .
H30B H 0.2792 0.8313 0.4395 0.132 Uiso 1 1 calc R . . . .
C15 C 0.330(2) 0.4045(14) 0.1981(11) 0.078(4) Uani 1 1 d . . . . .
H15A H 0.2610 0.3630 0.1548 0.094 Uiso 1 1 calc R . . . .
H15B H 0.4405 0.3736 0.1822 0.094 Uiso 1 1 calc R . . . .
C10 C 0.2722(16) 0.2675(11) 0.4835(10) 0.062(3) Uani 1 1 d . . . . .
C1 C 0.1701(19) 0.3004(13) 0.8676(11) 0.072(3) Uani 1 1 d . . . . .

loop_
_atom_site_aniso_label
_atom_site_aniso_U_11
_atom_site_aniso_U_22
_atom_site_aniso_U_33
_atom_site_aniso_U_23
_atom_site_aniso_U_13
_atom_site_aniso_U_12
I1 0.1044(7) 0.0856(6) 0.0724(5) 0.0068(4) -0.0264(4) 0.0020(5)
I2 0.0969(7) 0.0909(7) 0.0866(6) 0.0130(5) -0.0075(5) 0.0043(5)
Cl4 0.130(3) 0.0645(19) 0.120(3) -0.0207(19) -0.041(3) 0.022(2)
Cl3 0.123(3) 0.097(3) 0.0552(16) 0.0048(16) -0.0080(18) 0.038(2)
Cl7 0.078(2) 0.077(2) 0.131(3) -0.004(2) -0.026(2) -0.0016(16)
Cl6 0.152(4) 0.101(3) 0.0569(17) 0.0048(18) -0.005(2) -0.014(3)
Cl5 0.120(3) 0.077(2) 0.120(3) -0.021(2) -0.006(3) 0.025(2)
Cl2 0.076(3) 0.100(3) 0.187(6) -0.046(3) 0.000(3) 0.021(2)
Cl8 0.116(3) 0.105(3) 0.130(4) -0.035(3) 0.006(3) 0.040(3)
Cl1 0.128(4) 0.100(3) 0.152(4) -0.047(3) -0.056(3) 0.005(3)
C31 0.055(6) 0.078(8) 0.052(6) 0.001(5) -0.004(5) 0.000(5)
O3 0.066(6) 0.109(8) 0.075(6) -0.012(5) -0.008(4) 0.024(5)
C22 0.083(9) 0.077(8) 0.052(6) -0.005(5) -0.016(6) -0.013(6)
O2 0.070(5) 0.107(7) 0.064(5) -0.006(5) -0.019(4) 0.003(5)
C36 0.076(8) 0.072(8) 0.070(8) 0.002(6) -0.014(6) 0.001(6)
O1 0.084(6) 0.085(6) 0.056(4) 0.006(4) -0.012(4) -0.002(4)
O4 0.072(5) 0.079(5) 0.068(5) 0.007(4) -0.011(4) 0.018(4)
C16 0.064(7) 0.068(7) 0.054(5) -0.004(5) -0.009(5) 0.010(5)
C18 0.097(11) 0.055(6) 0.073(7) -0.011(5) -0.026(7) 0.004(6)
C2 0.081(8) 0.087(8) 0.053(6) -0.014(6) -0.020(5) 0.030(7)
C6 0.081(8) 0.065(6) 0.051(5) -0.002(5) -0.002(5) 0.016(5)
C34 0.060(7) 0.090(8) 0.057(6) -0.006(5) -0.012(5) 0.008(6)
C11 0.067(7) 0.075(7) 0.050(5) 0.000(5) -0.006(5) 0.010(5)
C41 0.071(8) 0.069(7) 0.062(6) 0.010(5) -0.012(5) 0.002(5)
C4 0.068(7) 0.071(7) 0.059(6) 0.002(5) -0.013(5) 0.014(5)
C24 0.061(7) 0.065(7) 0.079(8) -0.015(6) -0.004(6) 0.007(5)
C33 0.076(8) 0.092(9) 0.055(6) -0.005(6) -0.002(5) -0.001(7)
C13 0.059(6) 0.073(7) 0.056(5) -0.012(5) -0.012(4) 0.009(5)
C32 0.058(6) 0.082(7) 0.051(5) -0.007(5) -0.010(4) 0.013(5)
C28 0.053(6) 0.076(7) 0.054(5) -0.003(5) -0.011(4) 0.004(5)
C27 0.080(8) 0.063(6) 0.056(6) 0.002(5) -0.014(5) 0.001(5)
C35 0.079(8) 0.090(9) 0.059(6) -0.008(6) -0.010(6) 0.008(7)
C42 0.072(7) 0.067(6) 0.058(6) 0.002(5) -0.010(5) 0.014(5)
C37 0.059(7) 0.056(6) 0.056(5) 0.007(4) -0.005(4) 0.011(5)
C5 0.061(6) 0.063(6) 0.049(5) 0.001(4) -0.006(4) 0.013(5)
N1 0.133(12) 0.096(9) 0.077(7) 0.007(7) -0.020(8) 0.040(9)
C38 0.070(7) 0.082(8) 0.065(6) -0.010(6) -0.001(5) 0.014(6)
C26 0.069(7) 0.067(6) 0.049(5) 0.004(4) -0.010(4) 0.003(5)
C7 0.058(6) 0.080(7) 0.046(5) 0.002(5) -0.008(4) 0.018(5)
C20 0.072(8) 0.062(6) 0.095(9) -0.004(6) -0.006(6) 0.011(5)
C3 0.078(9) 0.062(7) 0.080(9) -0.007(6) -0.021(7) 0.015(6)
C40 0.094(10) 0.059(6) 0.062(6) -0.003(5) -0.007(6) -0.002(6)
C8 0.061(8) 0.085(8) 0.068(7) -0.007(6) -0.006(5) -0.006(6)
C9 0.085(12) 0.107(13) 0.133(16) 0.009(11) -0.022(10) -0.019(9)
C21 0.074(8) 0.069(7) 0.071(7) -0.012(6) -0.012(6) 0.007(6)
C29 0.071(9) 0.096(9) 0.069(7) -0.012(7) -0.022(6) 0.020(7)
C17 0.069(7) 0.073(7) 0.067(6) -0.003(5) -0.019(5) 0.005(6)
N2 0.121(12) 0.109(11) 0.078(8) 0.005(7) -0.002(7) -0.026(9)
C12 0.069(7) 0.064(6) 0.052(5) -0.004(5) -0.010(5) 0.010(5)
C25 0.077(8) 0.070(7) 0.065(6) 0.002(5) -0.014(6) -0.005(6)
C19 0.098(11) 0.071(8) 0.072(7) -0.009(6) -0.018(7) 0.018(7)
C14 0.079(8) 0.081(8) 0.061(6) 0.001(6) -0.014(5) 0.018(6)
C39 0.082(10) 0.091(10) 0.067(7) -0.013(7) 0.000(6) 0.026(7)
C23 0.070(8) 0.098(10) 0.066(7) -0.018(7) -0.007(6) 0.001(7)
C30 0.074(11) 0.134(16) 0.123(14) 0.001(12) -0.021(9) 0.017(10)
C15 0.108(11) 0.082(9) 0.048(6) -0.003(6) -0.026(7) 0.026(8)
C10 0.068(7) 0.066(6) 0.052(6) -0.005(5) -0.014(5) 0.009(5)
C1 0.082(9) 0.079(8) 0.051(6) -0.003(5) -0.004(5) 0.028(6)

loop_
_atom_type_symbol
_atom_type_description
_atom_type_scat_dispersion_real
_atom_type_scat_dispersion_imag
_atom_type_scat_source
C C 0.0181 0.0091 'International Tables Vol C Tables 4.2.6.8 and 6.1.1.4'
H H 0.0000 0.0000 'International Tables Vol C Tables 4.2.6.8 and 6.1.1.4'
Cl Cl 0.3639 0.7018 'International Tables Vol C Tables 4.2.6.8 and 6.1.1.4'
I I -0.3257 6.8362 'International Tables Vol C Tables 4.2.6.8 and 6.1.1.4'
N N 0.0311 0.0180 'International Tables Vol C Tables 4.2.6.8 and 6.1.1.4'
O O 0.0492 0.0322 'International Tables Vol C Tables 4.2.6.8 and 6.1.1.4'

loop_
_geom_angle_atom_site_label_1
_geom_angle_atom_site_label_2
_geom_angle_atom_site_label_3
_geom_angle
_geom_angle_site_symmetry_1
_geom_angle_site_symmetry_3
_geom_angle_publ_flag
C32 C31 C34 100.6(9) . . ?
C32 C31 C28 110.0(10) . . ?
C28 C31 C34 107.7(10) . . ?
C35 C31 C34 109.1(11) . . ?
C35 C31 C32 116.2(11) . . ?
C35 C31 C28 112.3(11) . . ?
C27 C22 Cl6 119.9(12) . . ?
C23 C22 Cl6 118.8(11) . . ?
C23 C22 C27 121.2(14) . . ?
I2 C36 H36A 109.5 . . ?
I2 C36 H36B 109.5 . . ?
H36A C36 H36B 108.1 . . ?
C33 C36 I2 110.7(10) . . ?
C33 C36 H36A 109.5 . . ?
C33 C36 H36B 109.5 . . ?
C11 O1 C12 112.1(10) . . ?
C34 O4 C33 114.6(10) . . ?
C21 C16 C13 122.4(12) . . ?
C17 C16 C13 116.7(11) . . ?
C17 C16 C21 120.9(12) . . ?
C17 C18 Cl1 121.0(12) . . ?
C19 C18 Cl1 119.1(11) . . ?
C19 C18 C17 119.8(13) . . ?
C3 C2 H2 121.7 . . ?
C3 C2 C1 116.7(12) . . ?
C1 C2 H2 121.7 . . ?
C5 C6 H6 120.2 . . ?
C1 C6 H6 120.2 . . ?
C1 C6 C5 119.6(12) . . ?
O3 C34 C31 126.1(12) . . ?
O3 C34 O4 124.7(13) . . ?
O4 C34 C31 109.2(10) . . ?
O2 C11 O1 122.6(13) . . ?
O2 C11 C10 128.3(12) . . ?
O1 C11 C10 109.1(11) . . ?
C42 C41 Cl7 119.9(10) . . ?
C40 C41 Cl7 117.4(11) . . ?
C40 C41 C42 122.7(13) . . ?
C5 C4 H4 119.8 . . ?
C3 C4 H4 119.8 . . ?
C3 C4 C5 120.5(12) . . ?
C25 C24 Cl5 120.2(13) . . ?
C25 C24 C23 121.4(13) . . ?
C23 C24 Cl5 118.4(10) . . ?
C36 C33 H33 109.0 . . ?
C36 C33 C32 114.8(12) . . ?
O4 C33 C36 110.5(13) . . ?
O4 C33 H33 109.0 . . ?
O4 C33 C32 104.3(10) . . ?
C32 C33 H33 109.0 . . ?
C16 C13 H13 107.8 . . ?
C16 C13 C12 116.9(10) . . ?
C16 C13 C10 115.2(10) . . ?
C12 C13 H13 107.8 . . ?
C12 C13 C10 100.6(9) . . ?
C10 C13 H13 107.8 . . ?
C31 C32 C33 102.0(10) . . ?
C31 C32 H32 108.5 . . ?
C33 C32 H32 108.5 . . ?
C37 C32 C31 113.6(11) . . ?
C37 C32 C33 115.4(10) . . ?
C37 C32 H32 108.5 . . ?
C31 C28 H28 107.3 . . ?
C26 C28 C31 113.1(9) . . ?
C26 C28 H28 107.3 . . ?
C26 C28 C29 113.7(10) . . ?
C29 C28 C31 107.9(10) . . ?
C29 C28 H28 107.3 . . ?
C22 C27 H27 120.0 . . ?
C22 C27 C26 120.1(12) . . ?
C26 C27 H27 120.0 . . ?
N2 C35 C31 177.3(18) . . ?
C41 C42 H42 120.3 . . ?
C41 C42 C37 119.4(11) . . ?
C37 C42 H42 120.3 . . ?
C42 C37 C32 124.1(10) . . ?
C38 C37 C32 117.3(12) . . ?
C38 C37 C42 118.6(12) . . ?
C6 C5 C7 122.2(11) . . ?
C4 C5 C6 118.2(10) . . ?
C4 C5 C7 119.6(10) . . ?
C37 C38 H38 119.3 . . ?
C39 C38 C37 121.3(14) . . ?
C39 C38 H38 119.3 . . ?
C27 C26 C28 121.5(11) . . ?
C25 C26 C28 119.6(11) . . ?
C25 C26 C27 118.8(11) . . ?
C5 C7 H7 107.2 . . ?
C5 C7 C10 111.1(9) . . ?
C8 C7 C5 113.4(10) . . ?
C8 C7 H7 107.2 . . ?
C8 C7 C10 110.5(10) . . ?
C10 C7 H7 107.2 . . ?
C21 C20 Cl2 121.2(12) . . ?
C21 C20 C19 122.4(14) . . ?
C19 C20 Cl2 116.4(11) . . ?
C2 C3 Cl4 118.8(12) . . ?
C2 C3 C4 122.6(14) . . ?
C4 C3 Cl4 118.6(12) . . ?
C41 C40 H40 121.2 . . ?
C41 C40 C39 117.6(13) . . ?
C39 C40 H40 121.2 . . ?
C7 C8 H8 118.4 . . ?
C9 C8 C7 123.3(16) . . ?
C9 C8 H8 118.4 . . ?
C8 C9 H9A 120.0 . . ?
C8 C9 H9B 120.0 . . ?
H9A C9 H9B 120.0 . . ?
C16 C21 H21 120.3 . . ?
C20 C21 C16 119.4(13) . . ?
C20 C21 H21 120.3 . . ?
C28 C29 H29 117.4 . . ?
C30 C29 C28 125.2(19) . . ?
C30 C29 H29 117.4 . . ?
C16 C17 C18 120.2(13) . . ?
C16 C17 H17 119.9 . . ?
C18 C17 H17 119.9 . . ?
O1 C12 C13 106.2(9) . . ?
O1 C12 H12 108.5 . . ?
O1 C12 C15 108.0(12) . . ?
C13 C12 H12 108.5 . . ?
C15 C12 C13 116.8(11) . . ?
C15 C12 H12 108.5 . . ?
C24 C25 C26 120.2(13) . . ?
C24 C25 H25 119.9 . . ?
C26 C25 H25 119.9 . . ?
C18 C19 C20 117.1(13) . . ?
C18 C19 H19 121.4 . . ?
C20 C19 H19 121.4 . . ?
N1 C14 C10 179.0(18) . . ?
C38 C39 Cl8 120.3(13) . . ?
C38 C39 C40 120.2(13) . . ?
C40 C39 Cl8 119.4(13) . . ?
C22 C23 C24 118.3(12) . . ?
C22 C23 H23 120.9 . . ?
C24 C23 H23 120.9 . . ?
C29 C30 H30A 120.0 . . ?
C29 C30 H30B 120.0 . . ?
H30A C30 H30B 120.0 . . ?
I1 C15 H15A 109.2 . . ?
I1 C15 H15B 109.2 . . ?
C12 C15 I1 111.9(9) . . ?
C12 C15 H15A 109.2 . . ?
C12 C15 H15B 109.2 . . ?
H15A C15 H15B 107.9 . . ?
C11 C10 C13 103.1(10) . . ?
C11 C10 C7 110.5(10) . . ?
C13 C10 C7 108.2(9) . . ?
C14 C10 C11 109.9(11) . . ?
C14 C10 C13 114.0(10) . . ?
C14 C10 C7 110.9(11) . . ?
C2 C1 Cl3 117.9(11) . . ?
C6 C1 Cl3 119.7(12) . . ?
C6 C1 C2 122.4(13) . . ?

loop_
_geom_bond_atom_site_label_1
_geom_bond_atom_site_label_2
_geom_bond_distance
_geom_bond_site_symmetry_2
_geom_bond_publ_flag
I1 C15 2.143(17) . ?
I2 C36 2.157(15) . ?
Cl4 C3 1.740(15) . ?
Cl3 C1 1.734(14) . ?
Cl7 C41 1.739(14) . ?
Cl6 C22 1.717(15) . ?
Cl5 C24 1.720(14) . ?
Cl2 C20 1.731(16) . ?
Cl8 C39 1.717(14) . ?
Cl1 C18 1.712(15) . ?
C31 C34 1.601(18) . ?
C31 C32 1.572(15) . ?
C31 C28 1.586(16) . ?
C31 C35 1.44(2) . ?
O3 C34 1.185(16) . ?
C22 C27 1.379(19) . ?
C22 C23 1.38(2) . ?
O2 C11 1.180(16) . ?
C36 H36A 0.9700 . ?
C36 H36B 0.9700 . ?
C36 C33 1.49(2) . ?
O1 C11 1.342(16) . ?
O1 C12 1.451(16) . ?
O4 C34 1.308(17) . ?
O4 C33 1.448(17) . ?
C16 C13 1.539(15) . ?
C16 C21 1.38(2) . ?
C16 C17 1.354(19) . ?
C18 C17 1.408(19) . ?
C18 C19 1.40(2) . ?
C2 H2 0.9300 . ?
C2 C3 1.37(2) . ?
C2 C1 1.39(2) . ?
C6 H6 0.9300 . ?
C6 C5 1.413(16) . ?
C6 C1 1.371(19) . ?
C11 C10 1.529(19) . ?
C41 C42 1.38(2) . ?
C41 C40 1.37(2) . ?
C4 H4 0.9300 . ?
C4 C5 1.381(18) . ?
C4 C3 1.38(2) . ?
C24 C25 1.36(2) . ?
C24 C23 1.42(3) . ?
C33 H33 0.9800 . ?
C33 C32 1.58(2) . ?
C13 H13 0.9800 . ?
C13 C12 1.541(18) . ?
C13 C10 1.568(15) . ?
C32 H32 0.9800 . ?
C32 C37 1.514(18) . ?
C28 H28 0.9800 . ?
C28 C26 1.495(16) . ?
C28 C29 1.519(19) . ?
C27 H27 0.9300 . ?
C27 C26 1.413(17) . ?
C35 N2 1.12(2) . ?
C42 H42 0.9300 . ?
C42 C37 1.388(19) . ?
C37 C38 1.383(17) . ?
C5 C7 1.520(15) . ?
N1 C14 1.13(2) . ?
C38 H38 0.9300 . ?
C38 C39 1.38(2) . ?
C26 C25 1.401(19) . ?
C7 H7 0.9800 . ?
C7 C8 1.51(2) . ?
C7 C10 1.594(16) . ?
C20 C21 1.357(19) . ?
C20 C19 1.41(2) . ?
C40 H40 0.9300 . ?
C40 C39 1.40(2) . ?
C8 H8 0.9300 . ?
C8 C9 1.31(3) . ?
C9 H9A 0.9300 . ?
C9 H9B 0.9300 . ?
C21 H21 0.9300 . ?
C29 H29 0.9300 . ?
C29 C30 1.28(3) . ?
C17 H17 0.9300 . ?
C12 H12 0.9800 . ?
C12 C15 1.493(18) . ?
C25 H25 0.9300 . ?
C19 H19 0.9300 . ?
C14 C10 1.484(19) . ?
C23 H23 0.9300 . ?
C30 H30A 0.9300 . ?
C30 H30B 0.9300 . ?
C15 H15A 0.9700 . ?
C15 H15B 0.9700 . ?
